data_7159236
loop_
_publ_author_name
'Gugulothu, Kishan'
'Jatoth, Ramanna'
'Edukondalu, Peramalla'
'Vanga, Anusha'
'Matta, Raghavender'
'Shiva Kumar, K.'

_publ_section_title
;
 Synthesis of fused bis-indazoles/indazoles <i>via</i> a one-pot
 sequential strategy.
;
_journal_issue 13
_journal_name_full 'Organic &amp; biomolecular chemistry'
_journal_page_first 2816
_journal_page_last 2821
_journal_paper_doi 10.1039/d3ob00121k
_journal_volume 21
_journal_year 2023
_chemical_formula_moiety 'C18 H14 Cl2 N4'
_chemical_formula_sum 'C18 H14 Cl2 N4'
_chemical_formula_weight 357.23
_space_group_crystal_system monoclinic
_space_group_IT_number 15
_space_group_name_Hall '-C 2yc'
_space_group_name_H-M_alt 'C 1 2/c 1'
_atom_sites_solution_hydrogens geom
_audit_creation_method SHELXL-2018/3
_audit_update_record
;
2021-12-10 deposited with the CCDC.	2023-03-09 downloaded from the CCDC.
;
_cell_angle_alpha 90
_cell_angle_beta 91.12(1)
_cell_angle_gamma 90
_cell_formula_units_Z 4
_cell_length_a 11.586(1)
_cell_length_b 9.123(1)
_cell_length_c 15.330(1)
_cell_measurement_reflns_used 1941
_cell_measurement_temperature 273(2)
_cell_measurement_theta_max 0.941
_cell_measurement_theta_min 0.907
_cell_volume 1620.1(2)
_computing_cell_refinement 'Bruker SHELXL'
_computing_data_collection 'Bruker APEX3'
_computing_data_reduction 'Bruker SAINT'
_computing_molecular_graphics 'Bruker SHELXTL'
_computing_publication_material 'Bruker SHELXTL'
_computing_structure_refinement 'SHELXL-2018/3 (Sheldrick, 2018)'
_computing_structure_solution 'SHELXT 2014/5 (Sheldrick, 2014)'
_diffrn_ambient_temperature 273(2)
_diffrn_measured_fraction_theta_full 0.949
_diffrn_measured_fraction_theta_max 0.963
_diffrn_measurement_device_type 'Bruker D8 Venture photon 100 CMOS detector'
_diffrn_measurement_method 'Omega and Phi scans'
_diffrn_radiation_type MoK\a
_diffrn_radiation_wavelength 0.71073
_diffrn_reflns_av_R_equivalents 0.0517
_diffrn_reflns_av_unetI/netI 0.0339
_diffrn_reflns_Laue_measured_fraction_full 0.949
_diffrn_reflns_Laue_measured_fraction_max 0.963
_diffrn_reflns_limit_h_max 15
_diffrn_reflns_limit_h_min -15
_diffrn_reflns_limit_k_max 12
_diffrn_reflns_limit_k_min -12
_diffrn_reflns_limit_l_max 20
_diffrn_reflns_limit_l_min -18
_diffrn_reflns_number 11411
_diffrn_reflns_point_group_measured_fraction_full 0.949
_diffrn_reflns_point_group_measured_fraction_max 0.963
_diffrn_reflns_theta_full 25.242
_diffrn_reflns_theta_max 28.300
_diffrn_reflns_theta_min 4.662
_diffrn_source microfocus
_exptl_absorpt_coefficient_mu 0.407
_exptl_absorpt_correction_T_max 0.941
_exptl_absorpt_correction_T_min 0.907
_exptl_absorpt_correction_type multi-scan
_exptl_absorpt_process_details 'SADABS (G. Sheldrick, 2013)'
_exptl_crystal_colour yellow
_exptl_crystal_density_diffrn 1.465
_exptl_crystal_description plate
_exptl_crystal_F_000 736
_exptl_crystal_size_max 0.25
_exptl_crystal_size_mid 0.20
_exptl_crystal_size_min 0.15
_refine_diff_density_max 0.266
_refine_diff_density_min -0.252
_refine_diff_density_rms 0.037
_refine_ls_extinction_method none
_refine_ls_goodness_of_fit_ref 0.989
_refine_ls_hydrogen_treatment constr
_refine_ls_matrix_type full
_refine_ls_number_parameters 109
_refine_ls_number_reflns 1941
_refine_ls_number_restraints 0
_refine_ls_restrained_S_all 0.989
_refine_ls_R_factor_all 0.0418
_refine_ls_R_factor_gt 0.0371
_refine_ls_shift/su_max 0.001
_refine_ls_shift/su_mean 0.000
_refine_ls_structure_factor_coef Fsqd
_refine_ls_weighting_details 'w=1/[\s^2^(Fo^2^)+(0.1000P)^2^+0.6243P] where P=(Fo^2^+2Fc^2^)/3'
_refine_ls_weighting_scheme calc
_refine_ls_wR_factor_gt 0.1282
_refine_ls_wR_factor_ref 0.1370
_reflns_Friedel_coverage 0.000
_reflns_number_gt 1756
_reflns_number_total 1941
_reflns_threshold_expression 'I > 2\s(I)'
_cod_data_source_file d3ob00121k2.cif
_cod_data_source_block datam_a
_cod_depositor_comments 'Adding full bibliography for 7159236--7159238.cif.'
_cod_original_cell_volume 1620.1(1)
_cod_original_sg_symbol_H-M 'C 2/c'
_cod_database_code 7159236
_shelx_shelxl_version_number 2018/3
_shelx_space_group_comment
;
The symmetry employed for this shelxl refinement is uniquely defined
by the following loop, which should always be used as a source of
symmetry information in preference to the above space-group names.
They are only intended as comments.
;

loop_
_space_group_symop_operation_xyz
'x, y, z'
'-x, y, -z+1/2'
'x+1/2, y+1/2, z'
'-x+1/2, y+1/2, -z+1/2'
'-x, -y, -z'
'x, -y, z-1/2'
'-x+1/2, -y+1/2, -z'
'x+1/2, -y+1/2, z-1/2'

loop_
_atom_site_label
_atom_site_type_symbol
_atom_site_fract_x
_atom_site_fract_y
_atom_site_fract_z
_atom_site_U_iso_or_equiv
_atom_site_adp_type
_atom_site_occupancy
_atom_site_site_symmetry_order
_atom_site_calc_flag
_atom_site_refinement_flags_posn
_atom_site_refinement_flags_adp
_atom_site_refinement_flags_occupancy
_atom_site_disorder_assembly
_atom_site_disorder_group
Cl1 Cl 0.52304(3) 0.18398(4) 0.51199(2) 0.0436(2) Uani 1 1 d . . . . .
N2 N 0.62456(10) 0.75520(13) 0.71328(7) 0.0362(3) Uani 1 1 d . . . . .
N1 N 0.70072(10) 0.73782(14) 0.64880(7) 0.0386(3) Uani 1 1 d . . . . .
C5 C 0.57261(10) 0.54610(14) 0.65253(8) 0.0298(3) Uani 1 1 d . . . . .
C7 C 0.54568(11) 0.64541(15) 0.71847(8) 0.0331(3) Uani 1 1 d . . . . .
C4 C 0.66932(10) 0.61017(14) 0.61096(8) 0.0321(3) Uani 1 1 d . . . . .
C6 C 0.52524(11) 0.41207(14) 0.62296(8) 0.0320(3) Uani 1 1 d . . . . .
H6 H 0.462622 0.368842 0.649953 0.038 Uiso 1 1 calc R U . . .
C1 C 0.57621(11) 0.34917(15) 0.55261(9) 0.0324(3) Uani 1 1 d . . . . .
C3 C 0.71762(11) 0.54258(17) 0.53731(9) 0.0372(3) Uani 1 1 d . . . . .
H3 H 0.779435 0.584865 0.508818 0.045 Uiso 1 1 calc R U . . .
C2 C 0.67085(12) 0.41345(17) 0.50927(9) 0.0367(3) Uani 1 1 d . . . . .
H2 H 0.701394 0.366699 0.461003 0.044 Uiso 1 1 calc R U . . .
C18 C 0.63522(15) 0.88377(17) 0.77007(10) 0.0462(4) Uani 1 1 d . . . . .
H18A H 0.715699 0.912819 0.773843 0.055 Uiso 1 1 calc R U . . .
H18B H 0.611364 0.857156 0.828264 0.055 Uiso 1 1 calc R U . . .
C17 C 0.56356(18) 1.01379(18) 0.73852(12) 0.0567(5) Uani 1 1 d . . . . .
H17A H 0.598329 1.102353 0.762180 0.068 Uiso 1 1 calc R U . . .
H17B H 0.568832 1.019050 0.675534 0.068 Uiso 1 1 calc R U . . .

loop_
_atom_site_aniso_label
_atom_site_aniso_U_11
_atom_site_aniso_U_22
_atom_site_aniso_U_33
_atom_site_aniso_U_23
_atom_site_aniso_U_13
_atom_site_aniso_U_12
Cl1 0.0460(3) 0.0355(3) 0.0494(3) -0.00672(13) 0.00122(18) -0.00014(13)
N2 0.0397(6) 0.0363(6) 0.0327(5) -0.0003(4) 0.0006(4) -0.0057(5)
N1 0.0371(6) 0.0407(7) 0.0380(6) 0.0030(5) 0.0017(5) -0.0076(5)
C5 0.0285(6) 0.0310(6) 0.0299(5) 0.0048(4) 0.0029(4) 0.0018(5)
C7 0.0357(7) 0.0326(6) 0.0310(6) 0.0019(5) 0.0022(5) -0.0024(5)
C4 0.0279(6) 0.0348(7) 0.0337(6) 0.0060(5) 0.0016(5) -0.0005(5)
C6 0.0295(6) 0.0311(6) 0.0354(6) 0.0041(5) 0.0048(5) 0.0004(5)
C1 0.0315(6) 0.0301(6) 0.0357(6) 0.0023(5) 0.0006(5) 0.0038(5)
C3 0.0298(6) 0.0435(7) 0.0387(7) 0.0059(5) 0.0087(5) 0.0012(5)
C2 0.0333(6) 0.0407(7) 0.0365(6) 0.0019(5) 0.0082(5) 0.0062(5)
C18 0.0564(9) 0.0437(8) 0.0383(7) -0.0062(6) -0.0051(6) -0.0109(7)
C17 0.0804(12) 0.0355(8) 0.0539(9) -0.0010(7) -0.0043(9) -0.0095(8)

loop_
_atom_type_symbol
_atom_type_description
_atom_type_scat_dispersion_real
_atom_type_scat_dispersion_imag
_atom_type_scat_source
C C 0.0033 0.0016 'International Tables Vol C Tables 4.2.6.8 and 6.1.1.4'
H H 0.0000 0.0000 'International Tables Vol C Tables 4.2.6.8 and 6.1.1.4'
Cl Cl 0.1484 0.1585 'International Tables Vol C Tables 4.2.6.8 and 6.1.1.4'
N N 0.0061 0.0033 'International Tables Vol C Tables 4.2.6.8 and 6.1.1.4'

loop_
_geom_angle_atom_site_label_1
_geom_angle_atom_site_label_2
_geom_angle_atom_site_label_3
_geom_angle
_geom_angle_site_symmetry_1
_geom_angle_site_symmetry_3
_geom_angle_publ_flag
N1 N2 C7 114.01(11) . . ?
N1 N2 C18 118.79(12) . . ?
C7 N2 C18 127.18(12) . . ?
N2 N1 C4 104.02(11) . . ?
C7 C5 C6 134.68(11) . . ?
C7 C5 C4 104.26(11) . . ?
C6 C5 C4 121.05(11) . . ?
N2 C7 C5 106.00(11) . . ?
N2 C7 C7 122.71(10) . 2_656 ?
C5 C7 C7 131.28(10) . 2_656 ?
N1 C4 C3 127.85(12) . . ?
N1 C4 C5 111.71(11) . . ?
C3 C4 C5 120.40(12) . . ?
C1 C6 C5 116.49(11) . . ?
C1 C6 H6 121.8 . . ?
C5 C6 H6 121.8 . . ?
C6 C1 C2 123.08(13) . . ?
C6 C1 Cl1 119.42(10) . . ?
C2 C1 Cl1 117.50(10) . . ?
C2 C3 C4 117.93(11) . . ?
C2 C3 H3 121.0 . . ?
C4 C3 H3 121.0 . . ?
C3 C2 C1 121.01(12) . . ?
C3 C2 H2 119.5 . . ?
C1 C2 H2 119.5 . . ?
N2 C18 C17 113.35(13) . . ?
N2 C18 H18A 108.9 . . ?
C17 C18 H18A 108.9 . . ?
N2 C18 H18B 108.9 . . ?
C17 C18 H18B 108.9 . . ?
H18A C18 H18B 107.7 . . ?
C17 C17 C18 116.83(13) 2_656 . ?
C17 C17 H17A 108.1 2_656 . ?
C18 C17 H17A 108.1 . . ?
C17 C17 H17B 108.1 2_656 . ?
C18 C17 H17B 108.1 . . ?
H17A C17 H17B 107.3 . . ?

loop_
_geom_bond_atom_site_label_1
_geom_bond_atom_site_label_2
_geom_bond_distance
_geom_bond_site_symmetry_2
_geom_bond_publ_flag
Cl1 C1 1.7388(14) . ?
N2 N1 1.3474(17) . ?
N2 C7 1.3593(17) . ?
N2 C18 1.4646(18) . ?
N1 C4 1.3479(17) . ?
C5 C7 1.3973(18) . ?
C5 C6 1.4115(18) . ?
C5 C4 1.4252(16) . ?
C7 C7 1.448(2) 2_656 ?
C4 C3 1.4118(18) . ?
C6 C1 1.3660(18) . ?
C6 H6 0.9300 . ?
C1 C2 1.4201(18) . ?
C3 C2 1.363(2) . ?
C3 H3 0.9300 . ?
C2 H2 0.9300 . ?
C18 C17 1.521(2) . ?
C18 H18A 0.9700 . ?
C18 H18B 0.9700 . ?
C17 C17 1.521(4) 2_656 ?
C17 H17A 0.9700 . ?
C17 H17B 0.9700 . ?
